data_7158527
loop_
_publ_author_name
'Ure, Elizabeth M.'
'Harris, Lawrence D.'
'Cameron, Scott A.'
'Weymouth-Wilson, Alex'
'Furneaux, Richard H.'
'Pitman, Janet L.'
'Hinkley, Simon F.'
'Luxenburger, Andreas'

_publ_section_title
;
 Synthesis of 12\b-methyl-18-<i>nor</i>-avicholic acid analogues as
 potential TGR5 agonists.
;
_journal_issue 17
_journal_name_full 'Organic &amp; biomolecular chemistry'
_journal_page_first 3511
_journal_page_last 3527
_journal_paper_doi 10.1039/d1ob02401a
_journal_volume 20
_journal_year 2022
_chemical_absolute_configuration rmad
_chemical_formula_moiety 'C29 H44 O8'
_chemical_formula_sum 'C29 H44 O8'
_chemical_formula_weight 520.64
_space_group_IT_number 19
_space_group_name_Hall 'P 2ac 2ab'
_space_group_name_H-M_alt 'P 21 21 21'
_symmetry_cell_setting orthorhombic
_symmetry_Int_Tables_number 19
_symmetry_space_group_name_Hall 'P 2ac 2ab'
_symmetry_space_group_name_H-M 'P 21 21 21'
_atom_sites_solution_hydrogens geom
_atom_sites_solution_primary direct
_audit_update_record
;
2021-10-15 deposited with the CCDC.	2022-02-11 downloaded from the CCDC.
;
_cell_angle_alpha 90
_cell_angle_beta 90
_cell_angle_gamma 90
_cell_formula_units_Z 4
_cell_length_a 9.97027(8)
_cell_length_b 13.27902(10)
_cell_length_c 20.9040(2)
_cell_measurement_reflns_used 18608
_cell_measurement_temperature 120(2)
_cell_measurement_theta_max 73.514
_cell_measurement_theta_min 4.205
_cell_volume 2767.59(4)
_computing_cell_refinement 'CrysAlisPro 1.171.38.46 (Rigaku OD, 2015)'
_computing_data_collection 'CrysAlisPro 1.171.38.46 (Rigaku OD, 2015)'
_computing_data_reduction 'CrysAlisPro 1.171.38.46 (Rigaku OD, 2015)'
_computing_structure_refinement 'SHELXL-2018/3 (Sheldrick, 2018)'
_diffrn_ambient_environment N~2~
_diffrn_ambient_temperature 120(2)
_diffrn_detector 'CCD plate'
_diffrn_detector_area_resol_mean 8.0856
_diffrn_detector_type EosS2
_diffrn_measured_fraction_theta_full 1
_diffrn_measured_fraction_theta_max 0.998
_diffrn_measurement_device 'four-circle diffractometer'
_diffrn_measurement_device_type 'SuperNova, Dual, Cu at zero, EosS2'
_diffrn_measurement_method '\w scans'
_diffrn_orient_matrix_type 'CrysAlisPro convention (1999,Acta A55,543-557)'
_diffrn_orient_matrix_UB_11 0.035278
_diffrn_orient_matrix_UB_12 0.0179173
_diffrn_orient_matrix_UB_13 -0.0708568
_diffrn_orient_matrix_UB_21 0.034036
_diffrn_orient_matrix_UB_22 -0.1125142
_diffrn_orient_matrix_UB_23 -0.0076655
_diffrn_orient_matrix_UB_31 -0.1465427
_diffrn_orient_matrix_UB_32 -0.0217597
_diffrn_orient_matrix_UB_33 -0.0187985
_diffrn_radiation_monochromator mirror
_diffrn_radiation_probe x-ray
_diffrn_radiation_type CuK\a
_diffrn_radiation_wavelength 1.54184
_diffrn_reflns_av_R_equivalents 0.0286
_diffrn_reflns_av_unetI/netI 0.0395
_diffrn_reflns_Laue_measured_fraction_full 1
_diffrn_reflns_Laue_measured_fraction_max 0.998
_diffrn_reflns_limit_h_max 10
_diffrn_reflns_limit_h_min -12
_diffrn_reflns_limit_k_max 15
_diffrn_reflns_limit_k_min -16
_diffrn_reflns_limit_l_max 23
_diffrn_reflns_limit_l_min -25
_diffrn_reflns_number 28399
_diffrn_reflns_point_group_measured_fraction_full 1
_diffrn_reflns_point_group_measured_fraction_max 0.997
_diffrn_reflns_theta_full 67.684
_diffrn_reflns_theta_max 73.649
_diffrn_reflns_theta_min 3.944
_diffrn_source 'micro-focus sealed X-ray tube'
_diffrn_source_type 'SuperNova (Cu) X-ray Source'
_exptl_absorpt_coefficient_mu 0.732
_exptl_absorpt_correction_T_max 1
_exptl_absorpt_correction_T_min 0.83622
_exptl_absorpt_correction_type multi-scan
_exptl_absorpt_process_details
;
        CrysAlisPro 1.171.38.46 (Rigaku Oxford Diffraction, 2015)
        Empirical absorption correction using spherical harmonics,
 implemented in SCALE3 ABSPACK scaling algorithm.
;
_exptl_crystal_colour colourless
_exptl_crystal_density_diffrn 1.25
_exptl_crystal_description block
_exptl_crystal_F_000 1128
_exptl_crystal_size_max 0.275
_exptl_crystal_size_mid 0.223
_exptl_crystal_size_min 0.112
_refine_diff_density_max 0.161
_refine_diff_density_min -0.147
_refine_diff_density_rms 0.031
_refine_ls_abs_structure_details
;
 Flack x determined using 2329 quotients [(I+)-(I-)]/[(I+)+(I-)]
 (Parsons, Flack and Wagner, Acta Cryst. B69 (2013) 249-259).
;
_refine_ls_abs_structure_Flack 0.02(5)
_refine_ls_extinction_method none
_refine_ls_goodness_of_fit_ref 1.044
_refine_ls_hydrogen_treatment constr
_refine_ls_matrix_type full
_refine_ls_number_parameters 340
_refine_ls_number_reflns 5569
_refine_ls_number_restraints 0
_refine_ls_restrained_S_all 1.044
_refine_ls_R_factor_all 0.0279
_refine_ls_R_factor_gt 0.0271
_refine_ls_shift/su_max 0
_refine_ls_shift/su_mean 0
_refine_ls_structure_factor_coef Fsqd
_refine_ls_weighting_details 'w=1/[\s^2^(Fo^2^)+(0.0372P)^2^+0.4200P] where P=(Fo^2^+2Fc^2^)/3'
_refine_ls_weighting_scheme calc
_refine_ls_wR_factor_gt 0.069
_refine_ls_wR_factor_ref 0.0697
_reflns_Friedel_coverage 0.767
_reflns_Friedel_fraction_full 1
_reflns_Friedel_fraction_max 0.994
_reflns_number_gt 5429
_reflns_number_total 5569
_reflns_threshold_expression 'I > 2\s(I)'
_cod_data_source_file d1ob02401a2.cif
_cod_data_source_block 22-emu-oxid
_cod_depositor_comments 'Adding full bibliography for 7158525--7158531.cif.'
_cod_original_cell_volume 2767.60(4)
_cod_database_code 7158527
_shelx_estimated_absorpt_t_min 0.824
_shelx_estimated_absorpt_t_max 0.922
_shelx_shelxl_version_number 2018/3

loop_
_symmetry_equiv_pos_as_xyz
'x, y, z'
'-x+1/2, -y, z+1/2'
'-x, y+1/2, -z+1/2'
'x+1/2, -y+1/2, -z'

loop_
_atom_site_label
_atom_site_type_symbol
_atom_site_fract_x
_atom_site_fract_y
_atom_site_fract_z
_atom_site_U_iso_or_equiv
_atom_site_adp_type
_atom_site_occupancy
_atom_site_site_symmetry_order
_atom_site_calc_flag
_atom_site_refinement_flags_posn
_atom_site_refinement_flags_adp
_atom_site_refinement_flags_occupancy
_atom_site_disorder_assembly
_atom_site_disorder_group
C1 C 1.23322(16) 0.85494(14) 0.15546(8) 0.0245(3) Uani 1 1 d . . . . .
H1A H 1.292285 0.841265 0.119007 0.029 Uiso 1 1 calc R U . . .
H1B H 1.223712 0.793791 0.181311 0.029 Uiso 1 1 calc R U . . .
H1C H 1.271986 0.908726 0.181702 0.029 Uiso 1 1 calc R U . . .
C2 C 1.09457(15) 0.88798(12) 0.13090(8) 0.0178(3) Uani 1 1 d . . . . .
C3 C 1.11847(16) 0.97770(12) 0.08531(8) 0.0216(3) Uani 1 1 d . . . . .
H3A H 1.180191 1.025716 0.106419 0.026 Uiso 1 1 calc R U . . .
H3B H 1.163768 0.952495 0.046323 0.026 Uiso 1 1 calc R U . . .
C4 C 0.99206(16) 1.03442(12) 0.06528(8) 0.0211(3) Uani 1 1 d . . . . .
H4A H 1.016814 1.09271 0.038211 0.025 Uiso 1 1 calc R U . . .
H4B H 0.933474 0.989455 0.039858 0.025 Uiso 1 1 calc R U . . .
C5 C 0.91733(16) 1.07075(12) 0.12399(8) 0.0206(3) Uani 1 1 d . . . . .
H5 H 0.973463 1.120901 0.147584 0.025 Uiso 1 1 calc R U . . .
C6 C 0.73264(18) 1.18314(12) 0.14134(9) 0.0242(3) Uani 1 1 d . . . . .
C7 C 0.6082(2) 1.22627(14) 0.11188(10) 0.0336(4) Uani 1 1 d . . . . .
H7A H 0.549278 1.252033 0.145666 0.04 Uiso 1 1 calc R U . . .
H7B H 0.561275 1.173624 0.08781 0.04 Uiso 1 1 calc R U . . .
H7C H 0.632551 1.281332 0.082921 0.04 Uiso 1 1 calc R U . . .
C8 C 0.88307(15) 0.98334(12) 0.16795(8) 0.0189(3) Uani 1 1 d . . . . .
H8A H 0.821388 0.936685 0.145603 0.023 Uiso 1 1 calc R U . . .
H8B H 0.836577 1.009153 0.206448 0.023 Uiso 1 1 calc R U . . .
C9 C 1.01015(15) 0.92602(12) 0.18828(8) 0.0185(3) Uani 1 1 d . . . . .
H9 H 1.067588 0.97534 0.211863 0.022 Uiso 1 1 calc R U . . .
C10 C 0.97900(16) 0.84070(12) 0.23533(8) 0.0205(3) Uani 1 1 d . . . . .
H10A H 1.063276 0.820389 0.256789 0.025 Uiso 1 1 calc R U . . .
H10B H 0.917388 0.866588 0.268626 0.025 Uiso 1 1 calc R U . . .
C11 C 0.91603(15) 0.74804(12) 0.20470(7) 0.0171(3) Uani 1 1 d . . . . .
H11 H 0.915675 0.69184 0.236544 0.021 Uiso 1 1 calc R U . . .
C12 C 0.67954(16) 0.74852(11) 0.22821(8) 0.0198(3) Uani 1 1 d . . . . .
C13 C 0.54536(16) 0.76971(13) 0.19926(9) 0.0249(4) Uani 1 1 d . . . . .
H13A H 0.521069 0.714901 0.170075 0.03 Uiso 1 1 calc R U . . .
H13B H 0.549084 0.833261 0.175492 0.03 Uiso 1 1 calc R U . . .
H13C H 0.477965 0.774847 0.233227 0.03 Uiso 1 1 calc R U . . .
C14 C 0.98787(15) 0.71278(11) 0.14408(7) 0.0160(3) Uani 1 1 d . . . . .
H14 H 1.075323 0.682415 0.157363 0.019 Uiso 1 1 calc R U . . .
C15 C 1.01906(14) 0.79964(11) 0.09720(7) 0.0149(3) Uani 1 1 d . . . . .
H15 H 0.931279 0.826731 0.081726 0.018 Uiso 1 1 calc R U . . .
C16 C 1.09620(16) 0.76122(11) 0.03824(7) 0.0186(3) Uani 1 1 d . . . . .
H16A H 1.084885 0.81128 0.003566 0.022 Uiso 1 1 calc R U . . .
H16B H 1.192757 0.759648 0.049255 0.022 Uiso 1 1 calc R U . . .
C17 C 1.05870(15) 0.65913(12) 0.01183(7) 0.0169(3) Uani 1 1 d . . . . .
C18 C 1.15813(17) 0.61960(13) -0.03622(8) 0.0218(3) Uani 1 1 d . . . . .
H18A H 1.122002 0.558821 -0.056474 0.026 Uiso 1 1 calc R U . . .
H18B H 1.242494 0.603271 -0.014512 0.026 Uiso 1 1 calc R U . . .
H18C H 1.174609 0.670976 -0.068944 0.026 Uiso 1 1 calc R U . . .
C19 C 0.96943(14) 0.59339(11) 0.04904(7) 0.0157(3) Uani 1 1 d . . . . .
C20 C 0.90622(15) 0.63039(11) 0.11079(7) 0.0168(3) Uani 1 1 d . . . . .
H20 H 0.817211 0.660217 0.099512 0.02 Uiso 1 1 calc R U . . .
C21 C 0.87895(17) 0.53514(12) 0.15030(8) 0.0222(3) Uani 1 1 d . . . . .
H21A H 0.955791 0.519186 0.178527 0.027 Uiso 1 1 calc R U . . .
H21B H 0.797225 0.542935 0.176734 0.027 Uiso 1 1 calc R U . . .
C22 C 0.85986(17) 0.45379(12) 0.09945(9) 0.0255(4) Uani 1 1 d . . . . .
H22A H 0.767745 0.456285 0.081844 0.031 Uiso 1 1 calc R U . . .
H22B H 0.875387 0.386147 0.117934 0.031 Uiso 1 1 calc R U . . .
C23 C 0.96384(15) 0.47641(12) 0.04664(8) 0.0190(3) Uani 1 1 d . . . . .
C24 C 1.10137(16) 0.42392(11) 0.05615(8) 0.0197(3) Uani 1 1 d . . . . .
H24 H 1.150748 0.431337 0.014783 0.024 Uiso 1 1 calc R U . . .
C25 C 1.0826(2) 0.31001(12) 0.06667(9) 0.0282(4) Uani 1 1 d . . . . .
H25A H 1.166298 0.27484 0.05648 0.034 Uiso 1 1 calc R U . . .
H25B H 1.010756 0.285265 0.038777 0.034 Uiso 1 1 calc R U . . .
H25C H 1.05867 0.297424 0.111434 0.034 Uiso 1 1 calc R U . . .
C26 C 1.19127(15) 0.47034(12) 0.10764(8) 0.0197(3) Uani 1 1 d . . . . .
H26A H 1.147016 0.463554 0.149817 0.024 Uiso 1 1 calc R U . . .
H26B H 1.202721 0.543066 0.098761 0.024 Uiso 1 1 calc R U . . .
C27 C 1.33009(17) 0.41978(13) 0.11032(9) 0.0246(3) Uani 1 1 d . . . . .
H27A H 1.320646 0.350236 0.126784 0.03 Uiso 1 1 calc R U . . .
H27B H 1.368272 0.416054 0.066669 0.03 Uiso 1 1 calc R U . . .
C28 C 1.42307(16) 0.47799(13) 0.15280(9) 0.0256(4) Uani 1 1 d . . . . .
C29 C 1.4695(2) 0.52453(15) 0.25957(10) 0.0364(4) Uani 1 1 d . . . . .
H29A H 1.565232 0.51249 0.252121 0.044 Uiso 1 1 calc R U . . .
H29B H 1.446357 0.504461 0.303309 0.044 Uiso 1 1 calc R U . . .
H29C H 1.449888 0.59626 0.253735 0.044 Uiso 1 1 calc R U . . .
O1 O 0.79462(12) 1.11921(9) 0.10109(6) 0.0234(2) Uani 1 1 d . . . . .
O2 O 0.77344(14) 1.20302(10) 0.19411(7) 0.0318(3) Uani 1 1 d . . . . .
O3 O 0.77762(11) 0.77064(8) 0.18628(5) 0.0175(2) Uani 1 1 d . . . . .
O4 O 0.69914(13) 0.71436(10) 0.28081(6) 0.0294(3) Uani 1 1 d . . . . .
O5 O 0.91933(11) 0.64588(8) -0.00745(5) 0.0196(2) Uani 1 1 d . . . . .
O6 O 0.91760(12) 0.44233(9) -0.01439(6) 0.0267(3) Uani 1 1 d . . . . .
H6X H 0.890333 0.491754 -0.035836 0.032 Uiso 1 1 calc R U . . .
O7 O 1.51353(16) 0.53101(13) 0.13493(8) 0.0486(4) Uani 1 1 d . . . . .
O8 O 1.39151(13) 0.46612(10) 0.21466(6) 0.0314(3) Uani 1 1 d . . . . .

loop_
_atom_site_aniso_label
_atom_site_aniso_U_11
_atom_site_aniso_U_22
_atom_site_aniso_U_33
_atom_site_aniso_U_23
_atom_site_aniso_U_13
_atom_site_aniso_U_12
C1 0.0142(7) 0.0356(9) 0.0236(9) -0.0031(7) -0.0038(6) -0.0002(6)
C2 0.0126(6) 0.0237(7) 0.0172(7) -0.0018(6) -0.0010(6) -0.0008(6)
C3 0.0187(7) 0.0224(8) 0.0236(8) -0.0021(6) 0.0017(6) -0.0052(6)
C4 0.0252(8) 0.0177(7) 0.0204(8) 0.0016(6) -0.0011(6) -0.0042(6)
C5 0.0198(7) 0.0182(7) 0.0237(8) -0.0022(6) -0.0038(6) -0.0005(6)
C6 0.0266(8) 0.0171(7) 0.0290(9) -0.0031(6) -0.0011(7) -0.0018(6)
C7 0.0351(10) 0.0290(9) 0.0368(11) -0.0048(8) -0.0069(8) 0.0114(8)
C8 0.0182(7) 0.0209(7) 0.0176(7) -0.0024(6) -0.0008(6) 0.0004(6)
C9 0.0166(7) 0.0232(7) 0.0158(7) -0.0041(6) -0.0025(6) -0.0009(6)
C10 0.0193(7) 0.0286(8) 0.0135(8) -0.0012(6) -0.0023(6) 0.0036(6)
C11 0.0144(7) 0.0231(7) 0.0138(7) 0.0029(6) 0.0003(5) 0.0041(6)
C12 0.0193(7) 0.0190(7) 0.0210(8) -0.0015(6) 0.0060(6) -0.0005(6)
C13 0.0176(8) 0.0286(8) 0.0286(9) 0.0018(7) 0.0040(6) 0.0004(6)
C14 0.0139(6) 0.0211(7) 0.0131(7) 0.0023(6) 0.0007(5) 0.0029(6)
C15 0.0128(6) 0.0185(7) 0.0133(7) 0.0004(6) 0.0000(5) 0.0014(5)
C16 0.0195(7) 0.0201(7) 0.0163(7) 0.0009(6) 0.0053(6) -0.0015(6)
C17 0.0164(7) 0.0203(7) 0.0140(7) 0.0028(6) 0.0008(6) 0.0031(6)
C18 0.0257(8) 0.0240(8) 0.0157(8) 0.0013(6) 0.0052(6) 0.0041(6)
C19 0.0147(6) 0.0174(7) 0.0149(7) 0.0025(6) -0.0015(6) 0.0031(5)
C20 0.0151(6) 0.0187(7) 0.0164(7) 0.0024(6) 0.0023(6) 0.0018(6)
C21 0.0216(7) 0.0218(7) 0.0233(8) 0.0048(6) 0.0075(6) 0.0002(6)
C22 0.0237(8) 0.0200(7) 0.0329(10) 0.0018(7) 0.0064(7) -0.0034(6)
C23 0.0191(7) 0.0182(7) 0.0198(8) -0.0002(6) -0.0014(6) -0.0001(6)
C24 0.0213(7) 0.0176(7) 0.0201(8) 0.0005(6) 0.0009(6) 0.0033(6)
C25 0.0344(9) 0.0178(7) 0.0323(10) 0.0010(7) -0.0030(8) 0.0029(7)
C26 0.0188(7) 0.0203(7) 0.0201(8) 0.0024(6) 0.0003(6) 0.0033(6)
C27 0.0225(8) 0.0267(8) 0.0246(9) 0.0022(7) 0.0009(7) 0.0074(6)
C28 0.0179(7) 0.0260(8) 0.0330(10) 0.0039(7) 0.0016(6) 0.0055(6)
C29 0.0377(10) 0.0340(9) 0.0374(11) 0.0015(8) -0.0142(8) -0.0040(8)
O1 0.0264(6) 0.0198(5) 0.0240(6) -0.0030(5) -0.0049(5) 0.0041(5)
O2 0.0337(7) 0.0295(6) 0.0321(7) -0.0129(5) -0.0062(6) 0.0017(5)
O3 0.0139(5) 0.0229(5) 0.0157(5) 0.0029(4) 0.0029(4) 0.0029(4)
O4 0.0267(6) 0.0410(7) 0.0204(6) 0.0079(5) 0.0070(5) 0.0020(5)
O5 0.0185(5) 0.0232(5) 0.0172(6) 0.0034(4) -0.0033(4) 0.0028(4)
O6 0.0302(6) 0.0236(6) 0.0262(7) -0.0042(5) -0.0089(5) 0.0019(5)
O7 0.0386(8) 0.0555(9) 0.0516(10) -0.0055(8) 0.0154(7) -0.0162(7)
O8 0.0327(7) 0.0342(7) 0.0272(7) 0.0066(5) -0.0076(5) -0.0079(6)

loop_
_atom_type_symbol
_atom_type_description
_atom_type_scat_dispersion_real
_atom_type_scat_dispersion_imag
_atom_type_scat_source
C C 0.0181 0.0091 'International Tables Vol C Tables 4.2.6.8 and 6.1.1.4'
H H 0 0 'International Tables Vol C Tables 4.2.6.8 and 6.1.1.4'
O O 0.0492 0.0322 'International Tables Vol C Tables 4.2.6.8 and 6.1.1.4'

loop_
_geom_angle_atom_site_label_1
_geom_angle_atom_site_label_2
_geom_angle_atom_site_label_3
_geom_angle
_geom_angle_site_symmetry_1
_geom_angle_site_symmetry_3
_geom_angle_publ_flag
C1 C2 C3 106.70(13) . . ?
C1 C2 C9 108.83(13) . . ?
C3 C2 C9 108.06(13) . . ?
C1 C2 C15 111.68(13) . . ?
C3 C2 C15 112.05(13) . . ?
C9 C2 C15 109.40(12) . . ?
C4 C3 C2 115.00(13) . . ?
C5 C4 C3 109.93(14) . . ?
O1 C5 C4 106.64(13) . . ?
O1 C5 C8 110.24(13) . . ?
C4 C5 C8 110.94(13) . . ?
O2 C6 O1 123.75(16) . . ?
O2 C6 C7 124.88(17) . . ?
O1 C6 C7 111.37(15) . . ?
C5 C8 C9 111.10(13) . . ?
C10 C9 C8 112.11(13) . . ?
C10 C9 C2 111.46(13) . . ?
C8 C9 C2 113.26(13) . . ?
C11 C10 C9 114.29(13) . . ?
O3 C11 C10 109.49(12) . . ?
O3 C11 C14 106.64(12) . . ?
C10 C11 C14 113.75(13) . . ?
O4 C12 O3 123.95(15) . . ?
O4 C12 C13 125.81(15) . . ?
O3 C12 C13 110.22(14) . . ?
C11 C14 C20 110.26(12) . . ?
C11 C14 C15 113.04(12) . . ?
C20 C14 C15 110.62(12) . . ?
C16 C15 C14 111.15(12) . . ?
C16 C15 C2 111.66(12) . . ?
C14 C15 C2 111.81(12) . . ?
C17 C16 C15 117.78(13) . . ?
O5 C17 C19 59.81(9) . . ?
O5 C17 C18 113.65(13) . . ?
C19 C17 C18 123.01(14) . . ?
O5 C17 C16 116.45(12) . . ?
C19 C17 C16 119.31(13) . . ?
C18 C17 C16 113.18(13) . . ?
O5 C19 C17 59.68(9) . . ?
O5 C19 C20 113.04(11) . . ?
C17 C19 C20 120.61(13) . . ?
O5 C19 C23 116.02(13) . . ?
C17 C19 C23 126.73(14) . . ?
C20 C19 C23 109.62(13) . . ?
C19 C20 C14 113.39(12) . . ?
C19 C20 C21 105.32(12) . . ?
C14 C20 C21 116.02(13) . . ?
C22 C21 C20 103.33(13) . . ?
C21 C22 C23 106.04(13) . . ?
O6 C23 C22 111.09(13) . . ?
O6 C23 C24 104.90(13) . . ?
C22 C23 C24 114.49(14) . . ?
O6 C23 C19 110.88(13) . . ?
C22 C23 C19 101.27(13) . . ?
C24 C23 C19 114.40(13) . . ?
C26 C24 C25 111.51(14) . . ?
C26 C24 C23 115.27(13) . . ?
C25 C24 C23 110.62(14) . . ?
C24 C26 C27 112.12(13) . . ?
C28 C27 C26 110.66(14) . . ?
O7 C28 O8 122.97(18) . . ?
O7 C28 C27 125.55(18) . . ?
O8 C28 C27 111.45(15) . . ?
C6 O1 C5 117.20(13) . . ?
C12 O3 C11 117.98(12) . . ?
C17 O5 C19 60.50(9) . . ?
C28 O8 C29 115.93(15) . . ?

loop_
_geom_bond_atom_site_label_1
_geom_bond_atom_site_label_2
_geom_bond_distance
_geom_bond_site_symmetry_2
_geom_bond_publ_flag
C1 C2 1.538(2) . ?
C2 C3 1.544(2) . ?
C2 C9 1.550(2) . ?
C2 C15 1.562(2) . ?
C3 C4 1.527(2) . ?
C4 C5 1.515(2) . ?
C5 O1 1.4629(19) . ?
C5 C8 1.519(2) . ?
C6 O2 1.205(2) . ?
C6 O1 1.346(2) . ?
C6 C7 1.499(2) . ?
C8 C9 1.538(2) . ?
C9 C10 1.532(2) . ?
C10 C11 1.522(2) . ?
C11 O3 1.4638(17) . ?
C11 C14 1.529(2) . ?
C12 O4 1.205(2) . ?
C12 O3 1.3456(19) . ?
C12 C13 1.495(2) . ?
C14 C20 1.531(2) . ?
C14 C15 1.545(2) . ?
C15 C16 1.540(2) . ?
C16 C17 1.511(2) . ?
C17 O5 1.4574(18) . ?
C17 C19 1.469(2) . ?
C17 C18 1.506(2) . ?
C19 O5 1.4593(18) . ?
C19 C20 1.518(2) . ?
C19 C23 1.555(2) . ?
C20 C21 1.535(2) . ?
C21 C22 1.527(2) . ?
C22 C23 1.544(2) . ?
C23 O6 1.430(2) . ?
C23 C24 1.551(2) . ?
C24 C26 1.530(2) . ?
C24 C25 1.540(2) . ?
C26 C27 1.539(2) . ?
C27 C28 1.498(3) . ?
C28 O7 1.204(2) . ?
C28 O8 1.340(2) . ?
C29 O8 1.445(2) . ?

loop_
_geom_hbond_atom_site_label_D
_geom_hbond_atom_site_label_H
_geom_hbond_atom_site_label_A
_geom_hbond_distance_DH
_geom_hbond_distance_HA
_geom_hbond_distance_DA
_geom_hbond_angle_DHA
_geom_hbond_site_symmetry_A
_geom_hbond_publ_flag
O6 H6X O5 0.84 2.15 2.7068(16) 123.6 . yes
